data_1512420
loop_
_publ_author_name
'Xiao-Wen Lia'
'Yan-Tuan Lia'
'Zhi-Yong Wub'
'Cui-Wei Yan'

_publ_contact_author_address
; 
      Marine Drug & Food Institute 
      Ocean University of China 
      266003, Qingdao  
      P. R. China                                
;
_publ_contact_author_email yantuanli@ouc.edu.cn
_publ_contact_author_name 'Prof. Yan-tuan Li'
_publ_contact_author_phone '86 0532 82031695'
_publ_section_title
;
 Syntheses and structures of bicopper(II) complexes bridged by
 N-(5-chloro-2-hydroxyphenyl)-N'-[3-(dimethylamino)propyl]oxamide:
 Cytotoxic activities, and reactivities towards DNA and protein
;
_journal_name_full
;
Inorganica Chimica Acta
;
_journal_page_first 190
_journal_page_last 198
_journal_paper_doi 10.1016/j.ica.2012.04.032
_journal_volume 390
_journal_year 2012
_chemical_formula_sum 'C9.75 H12.5 Cl Cu N3.5 O4.5 S'
_chemical_formula_weight 381.78
_chemical_name_systematic
;
 ?
;
_space_group_IT_number 2
_symmetry_cell_setting triclinic
_symmetry_space_group_name_Hall '-P 1'
_symmetry_space_group_name_H-M 'P -1'
_atom_sites_solution_hydrogens geom
_atom_sites_solution_primary direct
_atom_sites_solution_secondary difmap
_audit_creation_date 2010-4-12
_audit_creation_method 'from SHELXL97 CIF and IUCr SHELXL97-template'
_audit_update_record '   ?  '
_cell_angle_alpha 76.473(3)
_cell_angle_beta 77.100(3)
_cell_angle_gamma 69.452(3)
_cell_formula_units_Z 4
_cell_length_a 10.2429(4)
_cell_length_b 12.1652(5)
_cell_length_c 12.6211(5)
_cell_measurement_temperature 293(2)
_cell_volume 1414.46(10)
_computing_structure_refinement 'SHELXL-97 (Sheldrick, 1997)'
_diffrn_ambient_temperature 293(2)
_diffrn_measured_fraction_theta_full 0.988
_diffrn_measured_fraction_theta_max 0.988
_diffrn_measurement_device_type 'Bruker APEX area-detector diffractometer'
_diffrn_measurement_method 'phi and omega scans'
_diffrn_radiation_monochromator graphite
_diffrn_radiation_source 'fine-focus sealed tube'
_diffrn_radiation_type MoK\a
_diffrn_radiation_wavelength 0.71073
_diffrn_reflns_av_R_equivalents 0.0412
_diffrn_reflns_av_sigmaI/netI 0.0799
_diffrn_reflns_limit_h_max 13
_diffrn_reflns_limit_h_min -13
_diffrn_reflns_limit_k_max 15
_diffrn_reflns_limit_k_min -15
_diffrn_reflns_limit_l_max 16
_diffrn_reflns_limit_l_min -15
_diffrn_reflns_number 13292
_diffrn_reflns_theta_full 27.57
_diffrn_reflns_theta_max 27.57
_diffrn_reflns_theta_min 1.81
_exptl_absorpt_coefficient_mu 1.902
_exptl_absorpt_correction_T_max 0.9278
_exptl_absorpt_correction_T_min 0.4498
_exptl_absorpt_correction_type multi-scan
_exptl_absorpt_process_details 'SADABS (Sheldrick, 2003)'
_exptl_crystal_colour brown
_exptl_crystal_density_diffrn 1.793
_exptl_crystal_density_method 'not measured'
_exptl_crystal_description block
_exptl_crystal_F_000 774
_exptl_crystal_size_max 0.50
_exptl_crystal_size_mid 0.07
_exptl_crystal_size_min 0.04
_refine_diff_density_max 0.565
_refine_diff_density_min -0.523
_refine_diff_density_rms 0.085
_refine_ls_extinction_method none
_refine_ls_goodness_of_fit_ref 0.984
_refine_ls_hydrogen_treatment constr
_refine_ls_matrix_type full
_refine_ls_number_parameters 383
_refine_ls_number_reflns 6458
_refine_ls_number_restraints 1
_refine_ls_restrained_S_all 0.984
_refine_ls_R_factor_all 0.1096
_refine_ls_R_factor_gt 0.0452
_refine_ls_shift/su_max 0.001
_refine_ls_shift/su_mean 0.000
_refine_ls_structure_factor_coef Fsqd
_refine_ls_weighting_details 'calc w=1/[\s^2^(Fo^2^)+(0.0525P)^2^+0.0000P] where P=(Fo^2^+2Fc^2^)/3'
_refine_ls_weighting_scheme calc
_refine_ls_wR_factor_gt 0.0958
_refine_ls_wR_factor_ref 0.1171
_reflns_number_gt 3713
_reflns_number_total 6458
_reflns_threshold_expression >2sigma(I)
_cod_data_source_file ICA-2012-390-190-198-2.cif
_cod_data_source_block a
_cod_original_sg_symbol_H-M P-1
_cod_original_formula_sum 'C9.75 H12.50 Cl Cu N3.50 O4.50 S'
_cod_database_code 1512420

loop_
_symmetry_equiv_pos_as_xyz
'x, y, z'
'-x, -y, -z'

loop_
_atom_site_label
_atom_site_type_symbol
_atom_site_fract_x
_atom_site_fract_y
_atom_site_fract_z
_atom_site_U_iso_or_equiv
_atom_site_adp_type
_atom_site_occupancy
_atom_site_symmetry_multiplicity
_atom_site_calc_flag
_atom_site_refinement_flags
_atom_site_disorder_assembly
_atom_site_disorder_group
Cu1 Cu 0.14109(5) 0.31246(5) 0.45641(4) 0.03362(15) Uani 1 1 d . . .
Cu2 Cu 0.36992(5) 0.65496(5) 0.33533(4) 0.03766(16) Uani 1 1 d . B .
Cl1 Cl 0.19212(14) 0.49168(13) 0.91170(9) 0.0607(4) Uani 1 1 d . . .
O1 O 0.0553(3) 0.2663(3) 0.6061(2) 0.0436(8) Uani 1 1 d . . .
O2 O 0.2943(3) 0.5683(3) 0.4747(2) 0.0386(7) Uani 1 1 d . . .
O3 O 0.3226(3) 0.5484(3) 0.2653(2) 0.0414(7) Uani 1 1 d . . .
N1 N 0.1863(3) 0.4198(3) 0.5238(2) 0.0326(8) Uani 1 1 d . . .
N2 N 0.2193(3) 0.3993(3) 0.3190(2) 0.0357(8) Uani 1 1 d . . .
N3 N 0.1151(3) 0.1867(3) 0.3912(3) 0.0365(8) Uani 1 1 d . . .
C1 C 0.0822(4) 0.3172(4) 0.6788(3) 0.0383(10) Uani 1 1 d . . .
C2 C 0.1540(4) 0.4024(4) 0.6391(3) 0.0325(9) Uani 1 1 d . . .
C3 C 0.1887(4) 0.4538(4) 0.7111(3) 0.0370(10) Uani 1 1 d . . .
H3 H 0.2387 0.5079 0.6842 0.044 Uiso 1 1 calc R . .
C4 C 0.1489(4) 0.4244(4) 0.8224(3) 0.0418(11) Uani 1 1 d . . .
C5 C 0.0770(5) 0.3432(4) 0.8640(3) 0.0483(12) Uani 1 1 d . . .
H5 H 0.0502 0.3246 0.9397 0.058 Uiso 1 1 calc R . .
C6 C 0.0446(5) 0.2889(4) 0.7922(3) 0.0479(12) Uani 1 1 d . . .
H6 H -0.0027 0.2330 0.8204 0.057 Uiso 1 1 calc R . .
C7 C 0.2472(4) 0.4919(4) 0.4560(3) 0.0316(9) Uani 1 1 d . . .
C8 C 0.2638(4) 0.4791(4) 0.3362(3) 0.0351(10) Uani 1 1 d . . .
C9 C 0.2369(5) 0.3810(4) 0.2046(3) 0.0427(11) Uani 1 1 d . . .
H9A H 0.3361 0.3442 0.1785 0.051 Uiso 1 1 calc R . .
H9B H 0.2046 0.4574 0.1574 0.051 Uiso 1 1 calc R . .
C10 C 0.1538(5) 0.3023(4) 0.1981(3) 0.0441(11) Uani 1 1 d . . .
H10A H 0.1715 0.2883 0.1228 0.053 Uiso 1 1 calc R . .
H10B H 0.0540 0.3444 0.2155 0.053 Uiso 1 1 calc RD . .
C11 C 0.1889(5) 0.1818(4) 0.2755(3) 0.0460(12) Uani 1 1 d . . .
H11A H 0.1640 0.1259 0.2465 0.055 Uiso 1 1 calc R . .
H11B H 0.2900 0.1516 0.2759 0.055 Uiso 1 1 calc R . .
C12 C 0.1701(5) 0.0671(4) 0.4580(4) 0.0497(12) Uani 1 1 d . . .
H12A H 0.1482 0.0093 0.4308 0.075 Uiso 1 1 calc R . .
H12B H 0.1271 0.0685 0.5337 0.075 Uiso 1 1 calc R . .
H12C H 0.2706 0.0461 0.4527 0.075 Uiso 1 1 calc R . .
C13 C -0.0390(4) 0.2097(4) 0.3960(4) 0.0485(12) Uani 1 1 d . . .
H13A H -0.0522 0.1542 0.3597 0.073 Uiso 1 1 calc R . .
H13B H -0.0806 0.2895 0.3597 0.073 Uiso 1 1 calc RD . .
H13C H -0.0832 0.2003 0.4716 0.073 Uiso 1 1 calc R . .
S1 S 0.53793(12) 0.84375(11) 0.51715(10) 0.0520(3) Uani 1 1 d . . .
S2 S 0.55206(14) 0.82990(13) 0.00834(10) 0.0628(4) Uani 1 1 d . . .
N4 N 0.4606(3) 0.7343(3) 0.4052(3) 0.0366(8) Uani 1 1 d . . .
N5 N 0.4686(3) 0.7269(3) 0.1993(3) 0.0413(9) Uani 1 1 d . . .
N6 N 0.4095(4) 0.6749(4) 0.5964(3) 0.0509(10) Uani 1 1 d . . .
H6A H 0.3746 0.6230 0.5887 0.061 Uiso 1 1 calc R . .
H6B H 0.4121 0.6841 0.6614 0.061 Uiso 1 1 calc R . .
N7 N 0.4198(4) 0.6634(4) 0.0538(3) 0.0650(12) Uani 1 1 d . . .
H7A H 0.3831 0.6130 0.0984 0.078 Uiso 1 1 calc R . .
H7B H 0.4241 0.6704 -0.0162 0.078 Uiso 1 1 calc R . .
C14 C 0.4594(4) 0.7410(4) 0.5081(4) 0.0394(10) Uani 1 1 d . . .
C15 C 0.5751(4) 0.8743(4) 0.3758(4) 0.0494(12) Uani 1 1 d . . .
H15 H 0.6224 0.9276 0.3363 0.059 Uiso 1 1 calc R . .
C16 C 0.5259(4) 0.8099(4) 0.3306(4) 0.0399(10) Uani 1 1 d . . .
C17 C 0.5303(4) 0.8057(4) 0.2142(4) 0.0417(11) Uani 1 1 d . . .
C18 C 0.5817(5) 0.8663(5) 0.1220(4) 0.0575(13) Uani 1 1 d . . .
H18 H 0.6275 0.9209 0.1197 0.069 Uiso 1 1 calc R . .
C19 C 0.4701(5) 0.7308(4) 0.0933(4) 0.0486(12) Uani 1 1 d . . .
O4 O 0.1692(3) 0.8128(3) 0.3218(2) 0.0493(8) Uani 1 1 d . . .
H4A H 0.1028 0.7795 0.3323 0.074 Uiso 1 1 d R B .
H4B H 0.1544 0.8703 0.2569 0.074 Uiso 0.75 1 d PR A 2
C20 C 0.153(2) 0.8978(19) 0.2249(17) 0.061(6) Uani 0.25 1 d P B 1
H20A H 0.2235 0.9371 0.2116 0.092 Uiso 0.25 1 calc PR B 1
H20B H 0.0611 0.9554 0.2330 0.092 Uiso 0.25 1 calc PR B 1
H20C H 0.1649 0.8589 0.1639 0.092 Uiso 0.25 1 calc PR B 1
O5 O 0.1471(6) 0.9700(6) 0.1177(4) 0.108(2) Uani 0.75 1 d P C 2
H5A H 0.0887 1.0447 0.1079 0.163 Uiso 0.75 1 d PR C 2
H5B H 0.2033 0.9570 0.0520 0.163 Uiso 0.75 1 d PR C 2
Cl2 Cl 0.75400(16) 0.13975(14) 0.18017(11) 0.0653(4) Uani 1 1 d . . .
O6 O 0.7714(5) 0.0766(4) 0.2874(3) 0.1111(16) Uani 1 1 d . . .
O7 O 0.8762(6) 0.1743(5) 0.1338(5) 0.149(2) Uani 1 1 d . . .
O8 O 0.7427(6) 0.0693(5) 0.1138(4) 0.137(2) Uani 1 1 d . . .
O9 O 0.6380(5) 0.2446(5) 0.1829(3) 0.1143(17) Uani 1 1 d . . .

loop_
_atom_site_aniso_label
_atom_site_aniso_U_11
_atom_site_aniso_U_22
_atom_site_aniso_U_33
_atom_site_aniso_U_23
_atom_site_aniso_U_13
_atom_site_aniso_U_12
Cu1 0.0393(3) 0.0368(3) 0.0293(3) -0.0041(2) -0.0050(2) -0.0187(3)
Cu2 0.0449(3) 0.0419(4) 0.0325(3) -0.0025(2) -0.0052(2) -0.0243(3)
Cl1 0.0836(9) 0.0712(10) 0.0360(6) -0.0140(6) -0.0157(6) -0.0281(8)
O1 0.0563(19) 0.053(2) 0.0313(15) -0.0027(14) -0.0019(13) -0.0357(17)
O2 0.0547(18) 0.0403(19) 0.0312(15) -0.0037(13) -0.0060(12) -0.0296(16)
O3 0.0616(19) 0.045(2) 0.0256(14) -0.0014(13) -0.0041(13) -0.0318(17)
N1 0.042(2) 0.036(2) 0.0242(16) -0.0026(15) -0.0051(14) -0.0186(18)
N2 0.049(2) 0.039(2) 0.0252(17) -0.0043(16) -0.0050(14) -0.0229(19)
N3 0.040(2) 0.034(2) 0.0388(19) -0.0040(17) -0.0111(15) -0.0146(17)
C1 0.035(2) 0.045(3) 0.033(2) -0.003(2) -0.0054(17) -0.013(2)
C2 0.034(2) 0.035(3) 0.027(2) -0.0054(18) -0.0013(16) -0.011(2)
C3 0.042(2) 0.038(3) 0.031(2) -0.0031(19) -0.0054(18) -0.015(2)
C4 0.047(3) 0.048(3) 0.029(2) -0.009(2) -0.0090(18) -0.009(2)
C5 0.052(3) 0.060(3) 0.030(2) -0.004(2) -0.0001(19) -0.019(3)
C6 0.058(3) 0.057(3) 0.034(2) 0.003(2) -0.002(2) -0.034(3)
C7 0.036(2) 0.033(3) 0.026(2) -0.0021(18) -0.0085(16) -0.010(2)
C8 0.037(2) 0.039(3) 0.029(2) -0.0030(19) -0.0013(17) -0.014(2)
C9 0.061(3) 0.048(3) 0.025(2) -0.006(2) -0.0050(19) -0.026(3)
C10 0.053(3) 0.055(3) 0.030(2) -0.009(2) -0.0101(19) -0.021(3)
C11 0.049(3) 0.050(3) 0.047(3) -0.020(2) -0.003(2) -0.020(2)
C12 0.059(3) 0.036(3) 0.060(3) -0.002(2) -0.020(2) -0.020(3)
C13 0.039(3) 0.058(3) 0.051(3) -0.005(2) -0.009(2) -0.020(2)
S1 0.0509(7) 0.0453(8) 0.0713(8) -0.0154(7) -0.0225(6) -0.0177(6)
S2 0.0741(9) 0.0598(10) 0.0471(7) 0.0051(7) 0.0072(6) -0.0313(8)
N4 0.0342(19) 0.040(2) 0.040(2) -0.0050(17) -0.0114(15) -0.0148(18)
N5 0.044(2) 0.040(2) 0.040(2) -0.0026(18) -0.0034(16) -0.0175(19)
N6 0.065(3) 0.062(3) 0.040(2) -0.011(2) -0.0139(18) -0.033(2)
N7 0.097(3) 0.077(3) 0.033(2) 0.002(2) -0.006(2) -0.052(3)
C14 0.034(2) 0.036(3) 0.053(3) -0.011(2) -0.013(2) -0.010(2)
C15 0.041(3) 0.032(3) 0.078(3) -0.006(2) -0.011(2) -0.017(2)
C16 0.027(2) 0.035(3) 0.054(3) -0.001(2) -0.0072(19) -0.010(2)
C17 0.037(2) 0.034(3) 0.051(3) -0.001(2) -0.0042(19) -0.014(2)
C18 0.054(3) 0.051(3) 0.069(3) -0.001(3) 0.000(2) -0.028(3)
C19 0.052(3) 0.047(3) 0.041(3) 0.000(2) 0.003(2) -0.019(3)
O4 0.0419(18) 0.059(2) 0.0482(18) 0.0037(16) -0.0064(14) -0.0252(17)
C20 0.056(13) 0.058(15) 0.069(14) -0.005(12) 0.010(10) -0.032(12)
O5 0.123(5) 0.115(6) 0.059(4) -0.003(4) -0.012(3) -0.012(4)
Cl2 0.0821(10) 0.0689(11) 0.0544(8) -0.0084(7) -0.0190(7) -0.0317(9)
O6 0.150(4) 0.116(4) 0.068(3) 0.025(3) -0.050(3) -0.048(3)
O7 0.129(4) 0.135(5) 0.186(6) 0.001(4) 0.003(4) -0.079(4)
O8 0.204(6) 0.124(5) 0.122(4) -0.048(4) -0.063(4) -0.060(4)
O9 0.113(4) 0.126(4) 0.069(3) -0.032(3) -0.033(2) 0.027(3)

loop_
_atom_type_symbol
_atom_type_description
_atom_type_scat_dispersion_real
_atom_type_scat_dispersion_imag
_atom_type_scat_source
C C 0.0033 0.0016 'International Tables Vol C Tables 4.2.6.8 and 6.1.1.4'
H H 0.0000 0.0000 'International Tables Vol C Tables 4.2.6.8 and 6.1.1.4'
N N 0.0061 0.0033 'International Tables Vol C Tables 4.2.6.8 and 6.1.1.4'
O O 0.0106 0.0060 'International Tables Vol C Tables 4.2.6.8 and 6.1.1.4'
Cl Cl 0.1484 0.1585 'International Tables Vol C Tables 4.2.6.8 and 6.1.1.4'
Cu Cu 0.3201 1.2651 'International Tables Vol C Tables 4.2.6.8 and 6.1.1.4'
S S 0.1246 0.1234 'International Tables Vol C Tables 4.2.6.8 and 6.1.1.4'

loop_
_geom_angle_atom_site_label_1
_geom_angle_atom_site_label_2
_geom_angle_atom_site_label_3
_geom_angle
N1 Cu1 O1 82.91(12)
N1 Cu1 N2 82.96(13)
O1 Cu1 N2 164.52(13)
N1 Cu1 N3 173.35(14)
O1 Cu1 N3 96.70(12)
N2 Cu1 N3 98.07(13)
O3 Cu2 N5 95.78(12)
O3 Cu2 O2 84.62(10)
N5 Cu2 O2 172.82(13)
O3 Cu2 N4 166.92(14)
N5 Cu2 N4 82.18(14)
O2 Cu2 N4 95.81(12)
O3 Cu2 O4 98.41(12)
N5 Cu2 O4 91.42(13)
O2 Cu2 O4 95.61(11)
N4 Cu2 O4 94.56(12)
C1 O1 Cu1 112.3(2)
C7 O2 Cu2 110.9(2)
C8 O3 Cu2 111.8(2)
C7 N1 C2 130.4(3)
C7 N1 Cu1 115.4(2)
C2 N1 Cu1 114.1(2)
C8 N2 C9 118.3(3)
C8 N2 Cu1 112.7(2)
C9 N2 Cu1 128.9(3)
C12 N3 C11 107.7(4)
C12 N3 C13 106.7(3)
C11 N3 C13 110.0(3)
C12 N3 Cu1 110.3(2)
C11 N3 Cu1 113.0(2)
C13 N3 Cu1 108.9(3)
O1 C1 C6 123.1(4)
O1 C1 C2 118.8(3)
C6 C1 C2 118.0(4)
C3 C2 N1 127.9(4)
C3 C2 C1 120.9(4)
N1 C2 C1 111.2(3)
C4 C3 C2 119.4(4)
C4 C3 H3 120.3
C2 C3 H3 120.3
C3 C4 C5 121.3(4)
C3 C4 Cl1 118.7(3)
C5 C4 Cl1 120.1(3)
C4 C5 C6 119.6(4)
C4 C5 H5 120.2
C6 C5 H5 120.2
C1 C6 C5 120.7(4)
C1 C6 H6 119.6
C5 C6 H6 119.6
O2 C7 N1 130.3(3)
O2 C7 C8 117.1(3)
N1 C7 C8 112.6(3)
O3 C8 N2 128.2(3)
O3 C8 C7 115.6(3)
N2 C8 C7 116.3(3)
N2 C9 C10 110.5(3)
N2 C9 H9A 109.5
C10 C9 H9A 109.5
N2 C9 H9B 109.5
C10 C9 H9B 109.5
H9A C9 H9B 108.1
C9 C10 C11 114.2(3)
C9 C10 H10A 108.7
C11 C10 H10A 108.7
C9 C10 H10B 108.7
C11 C10 H10B 108.7
H10A C10 H10B 107.6
N3 C11 C10 113.9(4)
N3 C11 H11A 108.8
C10 C11 H11A 108.8
N3 C11 H11B 108.8
C10 C11 H11B 108.8
H11A C11 H11B 107.7
N3 C12 H12A 109.5
N3 C12 H12B 109.5
H12A C12 H12B 109.5
N3 C12 H12C 109.5
H12A C12 H12C 109.5
H12B C12 H12C 109.5
N3 C13 H13A 109.5
N3 C13 H13B 109.5
H13A C13 H13B 109.5
N3 C13 H13C 109.5
H13A C13 H13C 109.5
H13B C13 H13C 109.5
C15 S1 C14 90.3(2)
C18 S2 C19 89.9(2)
C14 N4 C16 111.9(3)
C14 N4 Cu2 133.7(3)
C16 N4 Cu2 113.9(3)
C19 N5 C17 111.3(4)
C19 N5 Cu2 132.9(3)
C17 N5 Cu2 114.8(3)
C14 N6 H6A 120.0
C14 N6 H6B 120.0
H6A N6 H6B 120.0
C19 N7 H7A 120.0
C19 N7 H7B 120.0
H7A N7 H7B 120.0
N4 C14 N6 125.0(4)
N4 C14 S1 112.4(3)
N6 C14 S1 122.6(3)
C16 C15 S1 110.1(3)
C16 C15 H15 124.9
S1 C15 H15 124.9
C15 C16 N4 115.3(4)
C15 C16 C17 130.6(4)
N4 C16 C17 114.1(3)
C18 C17 N5 115.4(4)
C18 C17 C16 130.6(4)
N5 C17 C16 114.1(4)
C17 C18 S2 110.7(3)
C17 C18 H18 124.6
S2 C18 H18 124.6
N5 C19 N7 124.8(4)
N5 C19 S2 112.6(3)
N7 C19 S2 122.6(3)
C20 O4 Cu2 121.1(8)
C20 O4 H4A 107.2
Cu2 O4 H4A 103.7
C20 O4 H4B 2.4
Cu2 O4 H4B 123.0
H4A O4 H4B 105.0
O4 C20 H4B 5.0
O4 C20 H20A 109.5
H4B C20 H20A 114.0
O4 C20 H20B 109.5
H4B C20 H20B 105.3
O4 C20 H20C 109.5
H4B C20 H20C 109.0
H5A O5 H5B 107.6
O8 Cl2 O6 111.4(3)
O8 Cl2 O9 111.6(3)
O6 Cl2 O9 110.9(3)
O8 Cl2 O7 107.6(4)
O6 Cl2 O7 107.8(3)
O9 Cl2 O7 107.3(4)

loop_
_geom_bond_atom_site_label_1
_geom_bond_atom_site_label_2
_geom_bond_distance
Cu1 N1 1.940(3)
Cu1 O1 1.940(3)
Cu1 N2 1.970(3)
Cu1 N3 2.016(3)
Cu2 O3 1.966(3)
Cu2 N5 1.969(3)
Cu2 O2 1.975(3)
Cu2 N4 1.991(3)
Cu2 O4 2.275(3)
Cl1 C4 1.745(4)
O1 C1 1.343(5)
O2 C7 1.274(4)
O3 C8 1.280(4)
N1 C7 1.298(5)
N1 C2 1.401(4)
N2 C8 1.286(5)
N2 C9 1.474(4)
N3 C12 1.486(5)
N3 C11 1.492(5)
N3 C13 1.493(5)
C1 C6 1.390(5)
C1 C2 1.411(6)
C2 C3 1.382(5)
C3 C4 1.371(5)
C3 H3 0.9300
C4 C5 1.375(6)
C5 C6 1.390(6)
C5 H5 0.9300
C6 H6 0.9300
C7 C8 1.521(5)
C9 C10 1.512(5)
C9 H9A 0.9700
C9 H9B 0.9700
C10 C11 1.533(6)
C10 H10A 0.9700
C10 H10B 0.9700
C11 H11A 0.9700
C11 H11B 0.9700
C12 H12A 0.9600
C12 H12B 0.9600
C12 H12C 0.9600
C13 H13A 0.9600
C13 H13B 0.9600
C13 H13C 0.9600
S1 C15 1.718(5)
S1 C14 1.742(4)
S2 C18 1.712(5)
S2 C19 1.735(4)
N4 C14 1.317(5)
N4 C16 1.388(5)
N5 C19 1.324(5)
N5 C17 1.384(5)
N6 C14 1.329(5)
N6 H6A 0.8600
N6 H6B 0.8600
N7 C19 1.339(5)
N7 H7A 0.8600
N7 H7B 0.8600
C15 C16 1.343(5)
C15 H15 0.9300
C16 C17 1.472(6)
C17 C18 1.331(6)
C18 H18 0.9300
O4 C20 1.40(2)
O4 H4A 0.8786
O4 H4B 0.9469
C20 H4B 0.4589
C20 H20A 0.9600
C20 H20B 0.9600
C20 H20C 0.9600
O5 H5A 0.8931
O5 H5B 0.9103
Cl2 O8 1.378(4)
Cl2 O6 1.406(4)
Cl2 O9 1.407(5)
Cl2 O7 1.419(5)

loop_
_geom_torsion_atom_site_label_1
_geom_torsion_atom_site_label_2
_geom_torsion_atom_site_label_3
_geom_torsion_atom_site_label_4
_geom_torsion
N1 Cu1 O1 C1 -6.9(3)
N2 Cu1 O1 C1 -31.1(6)
N3 Cu1 O1 C1 166.4(3)
O3 Cu2 O2 C7 -2.6(3)
N5 Cu2 O2 C7 -96.2(10)
N4 Cu2 O2 C7 -169.5(3)
O4 Cu2 O2 C7 95.3(3)
N5 Cu2 O3 C8 175.0(3)
O2 Cu2 O3 C8 2.2(3)
N4 Cu2 O3 C8 94.7(6)
O4 Cu2 O3 C8 -92.7(3)
O1 Cu1 N1 C7 -175.9(3)
N2 Cu1 N1 C7 -2.3(3)
N3 Cu1 N1 C7 97.0(11)
O1 Cu1 N1 C2 7.2(3)
N2 Cu1 N1 C2 -179.2(3)
N3 Cu1 N1 C2 -79.9(11)
N1 Cu1 N2 C8 1.4(3)
O1 Cu1 N2 C8 25.6(7)
N3 Cu1 N2 C8 -172.0(3)
N1 Cu1 N2 C9 178.8(4)
O1 Cu1 N2 C9 -157.0(4)
N3 Cu1 N2 C9 5.5(4)
N1 Cu1 N3 C12 35.2(12)
O1 Cu1 N3 C12 -51.0(3)
N2 Cu1 N3 C12 133.6(3)
N1 Cu1 N3 C11 -85.4(11)
O1 Cu1 N3 C11 -171.6(3)
N2 Cu1 N3 C11 13.0(3)
N1 Cu1 N3 C13 152.0(10)
O1 Cu1 N3 C13 65.8(3)
N2 Cu1 N3 C13 -109.6(3)
Cu1 O1 C1 C6 -173.3(3)
Cu1 O1 C1 C2 5.7(5)
C7 N1 C2 C3 -4.8(7)
Cu1 N1 C2 C3 171.5(4)
C7 N1 C2 C1 177.8(4)
Cu1 N1 C2 C1 -5.9(4)
O1 C1 C2 C3 -177.6(4)
C6 C1 C2 C3 1.5(6)
O1 C1 C2 N1 0.1(5)
C6 C1 C2 N1 179.1(4)
N1 C2 C3 C4 -179.2(4)
C1 C2 C3 C4 -2.0(6)
C2 C3 C4 C5 1.0(7)
C2 C3 C4 Cl1 -179.3(3)
C3 C4 C5 C6 0.5(7)
Cl1 C4 C5 C6 -179.2(4)
O1 C1 C6 C5 179.0(4)
C2 C1 C6 C5 0.0(7)
C4 C5 C6 C1 -1.0(7)
Cu2 O2 C7 N1 -178.0(4)
Cu2 O2 C7 C8 2.6(4)
C2 N1 C7 O2 -0.6(7)
Cu1 N1 C7 O2 -176.9(4)
C2 N1 C7 C8 178.8(4)
Cu1 N1 C7 C8 2.5(4)
Cu2 O3 C8 N2 179.7(4)
Cu2 O3 C8 C7 -1.4(4)
C9 N2 C8 O3 0.6(7)
Cu1 N2 C8 O3 178.4(4)
C9 N2 C8 C7 -178.2(4)
Cu1 N2 C8 C7 -0.4(5)
O2 C7 C8 O3 -0.8(5)
N1 C7 C8 O3 179.6(4)
O2 C7 C8 N2 178.1(4)
N1 C7 C8 N2 -1.4(5)
C8 N2 C9 C10 -168.9(4)
Cu1 N2 C9 C10 13.8(5)
N2 C9 C10 C11 -55.3(5)
C12 N3 C11 C10 -174.5(3)
C13 N3 C11 C10 69.5(4)
Cu1 N3 C11 C10 -52.4(4)
C9 C10 C11 N3 81.9(4)
O3 Cu2 N4 C14 -98.5(6)
N5 Cu2 N4 C14 179.7(4)
O2 Cu2 N4 C14 -7.2(4)
O4 Cu2 N4 C14 88.9(4)
O3 Cu2 N4 C16 90.4(6)
N5 Cu2 N4 C16 8.6(3)
O2 Cu2 N4 C16 -178.4(3)
O4 Cu2 N4 C16 -82.2(3)
O3 Cu2 N5 C19 17.1(4)
O2 Cu2 N5 C19 109.9(10)
N4 Cu2 N5 C19 -175.9(4)
O4 Cu2 N5 C19 -81.5(4)
O3 Cu2 N5 C17 -175.7(3)
O2 Cu2 N5 C17 -82.8(11)
N4 Cu2 N5 C17 -8.7(3)
O4 Cu2 N5 C17 85.7(3)
C16 N4 C14 N6 -176.9(4)
Cu2 N4 C14 N6 11.9(7)
C16 N4 C14 S1 0.8(4)
Cu2 N4 C14 S1 -170.5(2)
C15 S1 C14 N4 -1.2(3)
C15 S1 C14 N6 176.5(4)
C14 S1 C15 C16 1.2(4)
S1 C15 C16 N4 -1.0(5)
S1 C15 C16 C17 179.3(4)
C14 N4 C16 C15 0.2(5)
Cu2 N4 C16 C15 173.3(3)
C14 N4 C16 C17 179.9(4)
Cu2 N4 C16 C17 -7.0(4)
C19 N5 C17 C18 -1.8(6)
Cu2 N5 C17 C18 -171.8(3)
C19 N5 C17 C16 177.2(4)
Cu2 N5 C17 C16 7.2(5)
C15 C16 C17 C18 -1.5(8)
N4 C16 C17 C18 178.8(5)
C15 C16 C17 N5 179.6(4)
N4 C16 C17 N5 -0.1(5)
N5 C17 C18 S2 1.3(5)
C16 C17 C18 S2 -177.5(4)
C19 S2 C18 C17 -0.4(4)
C17 N5 C19 N7 179.0(4)
Cu2 N5 C19 N7 -13.4(7)
C17 N5 C19 S2 1.5(5)
Cu2 N5 C19 S2 169.0(2)
C18 S2 C19 N5 -0.6(4)
C18 S2 C19 N7 -178.2(4)
O3 Cu2 O4 C20 -83.9(10)
N5 Cu2 O4 C20 12.1(10)
O2 Cu2 O4 C20 -169.3(9)
N4 Cu2 O4 C20 94.4(10)
